data_7109093
loop_
_publ_author_name
'Matthew P. Blake'
'Nikolas Kaltsoyannis'
'Philip Mountford'

_publ_section_title
;
 Synthesis and reactions of beta-diketiminate-supported complexes with
 Mg-Fe or Yb-Fe bonds
;
_journal_name_full Chem.Commun.
_journal_page_first 3315
_journal_paper_doi 10.1039/c3cc41360h
_journal_volume 49
_journal_year 2013
_chemical_formula_moiety 'C40 H54 Fe1 Mg1 N2 O3'
_chemical_formula_sum 'C40 H54 Fe Mg N2 O3'
_chemical_formula_weight 691.03
_chemical_name_systematic
;
[Mg(NacNac)(Fp)(THF)]
;
_space_group_IT_number 14
_symmetry_cell_setting monoclinic
_symmetry_space_group_name_Hall '-P 2yn'
_symmetry_space_group_name_H-M 'P 1 21/n 1'
_atom_sites_solution_hydrogens difmap
_atom_sites_solution_primary direct
_atom_sites_solution_secondary difmap
_cell_angle_alpha 90
_cell_angle_beta 100.2440(10)
_cell_angle_gamma 90
_cell_formula_units_Z 4
_cell_length_a 10.43270(10)
_cell_length_b 26.1989(2)
_cell_length_c 13.79960(10)
_cell_measurement_reflns_used 19060
_cell_measurement_temperature 150
_cell_measurement_theta_max 77
_cell_measurement_theta_min 3
_cell_volume 3711.65(5)
_computing_cell_refinement 'CrysAlis, (Oxford Diffraction, 2002)'
_computing_data_collection 'SuperNova, (Oxford Diffraction, 2010)'
_computing_data_reduction 'CrysAlis, (Oxford Diffraction, 2002)'
_computing_molecular_graphics 'CAMERON (Watkin et al., 1996)'
_computing_publication_material 'CRYSTALS (Betteridge et al., 2003)'
_computing_structure_refinement 'CRYSTALS (Betteridge et al., 2003)'
_computing_structure_solution 'SIR92 (Altomare et al., 1994)'
_diffrn_ambient_temperature 150
_diffrn_measured_fraction_theta_full 0.998
_diffrn_measured_fraction_theta_max 0.993
_diffrn_measurement_device Area
_diffrn_measurement_device_type 'Oxford Diffraction SuperNova'
_diffrn_measurement_method \w
_diffrn_radiation_monochromator graphite
_diffrn_radiation_type 'Cu K\a'
_diffrn_radiation_wavelength 1.54180
_diffrn_reflns_av_R_equivalents 0.040
_diffrn_reflns_limit_h_max 12
_diffrn_reflns_limit_h_min -13
_diffrn_reflns_limit_k_max 26
_diffrn_reflns_limit_k_min -32
_diffrn_reflns_limit_l_max 15
_diffrn_reflns_limit_l_min -17
_diffrn_reflns_number 38056
_diffrn_reflns_theta_full 75.193
_diffrn_reflns_theta_max 76.728
_diffrn_reflns_theta_min 3.374
_diffrn_standards_number 0
_exptl_absorpt_coefficient_mu 3.718
_exptl_absorpt_correction_T_max 0.83
_exptl_absorpt_correction_T_min 0.47
_exptl_absorpt_correction_type multi-scan
_exptl_absorpt_process_details 'CrysAlis, (Oxford Diffraction, 2002)'
_exptl_crystal_colour yellow
_exptl_crystal_density_diffrn 1.237
_exptl_crystal_density_method 'not measured'
_exptl_crystal_description plate
_exptl_crystal_F_000 1480
_exptl_crystal_size_max 0.400
_exptl_crystal_size_mid 0.200
_exptl_crystal_size_min 0.050
_refine_diff_density_max 0.67
_refine_diff_density_min -0.42
_refine_ls_extinction_method None
_refine_ls_goodness_of_fit_ref 1.0603
_refine_ls_hydrogen_treatment constr
_refine_ls_matrix_type full
_refine_ls_number_parameters 424
_refine_ls_number_reflns 6683
_refine_ls_number_restraints 0
_refine_ls_R_factor_all 0.0397
_refine_ls_R_factor_gt 0.0354
_refine_ls_shift/su_max 0.0037121
_refine_ls_shift/su_mean 0.0000720
_refine_ls_structure_factor_coef F
_refine_ls_weighting_details
;
Method, part 1, Chebychev polynomial, (Watkin, 1994, Prince, 1982)
[weight] = 1.0/[A~0~*T~0~(x)+A~1~*T~1~(x) ... +A~n-1~]*T~n-1~(x)]
where A~i~ are the Chebychev coefficients listed below and x= Fcalc/Fmax
Method = Robust Weighting (Prince, 1982)
W = [weight] * [1-(deltaF/6*sigmaF)^2^]^2^
A~i~ are:
14.0 0.125 10.8 4.30
;
_refine_ls_weighting_scheme calc
_refine_ls_wR_factor_all 0.0383
_refine_ls_wR_factor_gt 0.0373
_refine_ls_wR_factor_ref 0.0371
_reflns_limit_h_max 12
_reflns_limit_h_min -13
_reflns_limit_k_max 32
_reflns_limit_k_min 0
_reflns_limit_l_max 17
_reflns_limit_l_min 0
_reflns_number_gt 6996
_reflns_number_total 7768
_reflns_threshold_expression I>2.0\s(I)
_oxford_diffrn_Wilson_B_factor 2.18
_oxford_diffrn_Wilson_scale 0.14
_oxford_refine_ls_r_factor_ref 0.0340
_oxford_refine_ls_scale 3.593(4)
_oxford_reflns_number_all 7738
_oxford_reflns_threshold_expression_ref I>3.0\s(I)
_cod_data_source_file c3cc41360h.txt
_cod_data_source_block mpb112
_cod_original_sg_symbol_H-M 'P 1 21/n 1 '
_cod_original_formula_sum 'C40 H54 Fe1 Mg1 N2 O3'
_cod_database_code 7109093

loop_
_symmetry_equiv_pos_as_xyz
x,y,z
-x,-y,-z
-x+1/2,y+1/2,-z+1/2
x+1/2,-y+1/2,z+1/2

loop_
_atom_site_label
_atom_site_type_symbol
_atom_site_fract_x
_atom_site_fract_y
_atom_site_fract_z
_atom_site_U_iso_or_equiv
_atom_site_occupancy
_atom_site_adp_type
_atom_site_refinement_flags_posn
Mg1 Mg 0.36087(4) 0.648122(15) 0.22849(3) 0.0201 1.0000 Uani .
Fe1 Fe 0.611139(19) 0.632570(8) 0.291396(15) 0.0246 1.0000 Uani .
N1 N 0.23024(10) 0.66160(4) 0.32543(7) 0.0213 1.0000 Uani .
N2 N 0.23074(10) 0.59630(4) 0.14740(8) 0.0237 1.0000 Uani .
O1 O 0.64638(19) 0.73861(5) 0.34739(11) 0.0735 1.0000 Uani .
O2 O 0.68214(12) 0.65668(5) 0.10374(9) 0.0477 1.0000 Uani .
O3 O 0.33878(9) 0.71332(4) 0.14230(7) 0.0281 1.0000 Uani .
C1 C 0.62596(17) 0.69589(6) 0.32514(12) 0.0408 1.0000 Uani .
C2 C 0.64782(13) 0.64721(6) 0.17768(12) 0.0336 1.0000 Uani .
C3 C 0.58864(16) 0.55366(6) 0.28140(12) 0.0384 1.0000 Uani .
C4 C 0.50864(14) 0.57381(6) 0.34455(11) 0.0329 1.0000 Uani .
C5 C 0.59087(15) 0.59804(6) 0.42445(11) 0.0355 1.0000 Uani .
C6 C 0.72122(15) 0.59294(6) 0.41063(13) 0.0417 1.0000 Uani .
C7 C 0.72105(16) 0.56574(6) 0.32281(14) 0.0447 1.0000 Uani .
C8 C 0.10233(12) 0.65862(5) 0.29180(9) 0.0241 1.0000 Uani .
C9 C 0.04628(12) 0.63657(5) 0.20123(10) 0.0258 1.0000 Uani .
C10 C 0.10273(12) 0.60437(5) 0.13929(9) 0.0253 1.0000 Uani .
C11 C 0.00354(14) 0.67946(7) 0.34980(12) 0.0398 1.0000 Uani .
C12 C 0.00754(13) 0.57799(6) 0.05871(11) 0.0333 1.0000 Uani .
C13 C 0.27321(12) 0.67557(5) 0.42698(9) 0.0245 1.0000 Uani .
C14 C 0.27763(14) 0.63818(6) 0.50093(10) 0.0312 1.0000 Uani .
C15 C 0.32473(17) 0.65202(8) 0.59839(11) 0.0449 1.0000 Uani .
C16 C 0.3641(2) 0.70101(8) 0.62285(12) 0.0539 1.0000 Uani .
C17 C 0.35840(17) 0.73777(7) 0.55105(12) 0.0437 1.0000 Uani .
C18 C 0.31379(13) 0.72601(6) 0.45183(10) 0.0298 1.0000 Uani .
C19 C 0.22793(16) 0.58396(6) 0.47937(12) 0.0389 1.0000 Uani .
C20 C 0.32251(19) 0.54319(7) 0.52764(15) 0.0540 1.0000 Uani .
C21 C 0.0975(2) 0.57626(9) 0.5141(2) 0.0732 1.0000 Uani .
C22 C 0.30242(15) 0.76788(5) 0.37464(11) 0.0326 1.0000 Uani .
C23 C 0.4054(2) 0.80924(8) 0.3995(2) 0.0665 1.0000 Uani .
C24 C 0.16996(18) 0.79347(9) 0.36058(15) 0.0564 1.0000 Uani .
C25 C 0.26828(12) 0.55484(5) 0.08893(10) 0.0276 1.0000 Uani .
C26 C 0.27943(14) 0.50518(5) 0.12912(11) 0.0323 1.0000 Uani .
C27 C 0.31547(15) 0.46552(6) 0.07154(13) 0.0408 1.0000 Uani .
C28 C 0.33920(17) 0.47418(7) -0.02167(14) 0.0460 1.0000 Uani .
C29 C 0.32724(16) 0.52284(7) -0.06064(13) 0.0424 1.0000 Uani .
C30 C 0.29055(14) 0.56397(6) -0.00694(11) 0.0324 1.0000 Uani .
C31 C 0.24896(16) 0.49298(6) 0.23039(12) 0.0377 1.0000 Uani .
C32 C 0.3451(2) 0.45534(7) 0.28911(15) 0.0544 1.0000 Uani .
C33 C 0.1111(2) 0.47174(9) 0.22377(15) 0.0597 1.0000 Uani .
C34 C 0.27330(15) 0.61624(6) -0.05551(11) 0.0344 1.0000 Uani .
C35 C 0.40289(18) 0.64004(8) -0.06515(17) 0.0563 1.0000 Uani .
C36 C 0.18593(17) 0.61556(8) -0.15695(13) 0.0463 1.0000 Uani .
C37 C 0.43834(16) 0.74884(6) 0.12132(14) 0.0441 1.0000 Uani .
C38 C 0.3661(2) 0.79295(8) 0.06970(18) 0.0624 1.0000 Uani .
C39 C 0.23283(18) 0.79102(6) 0.09478(12) 0.0430 1.0000 Uani .
C40 C 0.21111(15) 0.73473(6) 0.10298(13) 0.0397 1.0000 Uani .
H31 H 0.5588 0.5347 0.2209 0.0457 1.0000 Uiso R
H41 H 0.4152 0.5689 0.3383 0.0385 1.0000 Uiso R
H51 H 0.5620 0.6154 0.4799 0.0429 1.0000 Uiso R
H61 H 0.7978 0.6061 0.4547 0.0502 1.0000 Uiso R
H71 H 0.7954 0.5567 0.2928 0.0544 1.0000 Uiso R
H91 H -0.0451 0.6420 0.1817 0.0307 1.0000 Uiso R
H111 H -0.0581 0.6539 0.3583 0.0624 1.0000 Uiso R
H112 H 0.0429 0.6926 0.4147 0.0594 1.0000 Uiso R
H113 H -0.0476 0.7055 0.3134 0.0605 1.0000 Uiso R
H121 H -0.0809 0.5835 0.0663 0.0493 1.0000 Uiso R
H122 H 0.0215 0.5419 0.0565 0.0516 1.0000 Uiso R
H123 H 0.0157 0.5919 -0.0054 0.0505 1.0000 Uiso R
H151 H 0.3278 0.6271 0.6486 0.0540 1.0000 Uiso R
H161 H 0.3933 0.7093 0.6895 0.0649 1.0000 Uiso R
H171 H 0.3838 0.7709 0.5681 0.0528 1.0000 Uiso R
H191 H 0.2143 0.5786 0.4079 0.0454 1.0000 Uiso R
H201 H 0.2879 0.5101 0.5056 0.0811 1.0000 Uiso R
H202 H 0.4050 0.5464 0.5089 0.0804 1.0000 Uiso R
H203 H 0.3349 0.5456 0.5999 0.0804 1.0000 Uiso R
H211 H 0.0655 0.5427 0.4926 0.1096 1.0000 Uiso R
H212 H 0.0349 0.6016 0.4829 0.1100 1.0000 Uiso R
H213 H 0.1067 0.5792 0.5864 0.1104 1.0000 Uiso R
H221 H 0.3115 0.7524 0.3120 0.0390 1.0000 Uiso R
H231 H 0.4901 0.7949 0.4177 0.0990 1.0000 Uiso R
H232 H 0.3877 0.8307 0.4526 0.1011 1.0000 Uiso R
H233 H 0.4036 0.8306 0.3415 0.0979 1.0000 Uiso R
H241 H 0.1671 0.8220 0.3162 0.0839 1.0000 Uiso R
H242 H 0.1572 0.8072 0.4216 0.0848 1.0000 Uiso R
H243 H 0.0996 0.7697 0.3352 0.0863 1.0000 Uiso R
H271 H 0.3214 0.4326 0.0993 0.0477 1.0000 Uiso R
H281 H 0.3635 0.4470 -0.0580 0.0546 1.0000 Uiso R
H291 H 0.3423 0.5285 -0.1254 0.0504 1.0000 Uiso R
H311 H 0.2525 0.5243 0.2688 0.0442 1.0000 Uiso R
H321 H 0.3275 0.4537 0.3554 0.0815 1.0000 Uiso R
H322 H 0.3333 0.4217 0.2591 0.0818 1.0000 Uiso R
H323 H 0.4345 0.4667 0.2912 0.0819 1.0000 Uiso R
H331 H 0.0948 0.4629 0.2896 0.0889 1.0000 Uiso R
H332 H 0.1016 0.4418 0.1828 0.0903 1.0000 Uiso R
H333 H 0.0484 0.4970 0.1975 0.0889 1.0000 Uiso R
H341 H 0.2316 0.6386 -0.0131 0.0411 1.0000 Uiso R
H351 H 0.3888 0.6734 -0.0949 0.0848 1.0000 Uiso R
H352 H 0.4396 0.6180 -0.1082 0.0842 1.0000 Uiso R
H353 H 0.4599 0.6410 -0.0006 0.0841 1.0000 Uiso R
H361 H 0.1705 0.6499 -0.1836 0.0678 1.0000 Uiso R
H362 H 0.1033 0.6002 -0.1525 0.0705 1.0000 Uiso R
H363 H 0.2269 0.5955 -0.2026 0.0703 1.0000 Uiso R
H371 H 0.4904 0.7600 0.1845 0.0554 1.0000 Uiso R
H372 H 0.4933 0.7321 0.0833 0.0543 1.0000 Uiso R
H381 H 0.3609 0.7892 -0.0038 0.0767 1.0000 Uiso R
H382 H 0.4121 0.8236 0.0936 0.0767 1.0000 Uiso R
H391 H 0.1688 0.8054 0.0442 0.0523 1.0000 Uiso R
H392 H 0.2278 0.8080 0.1551 0.0528 1.0000 Uiso R
H401 H 0.1519 0.7269 0.1487 0.0486 1.0000 Uiso R
H402 H 0.1806 0.7193 0.0401 0.0471 1.0000 Uiso R

loop_
_atom_site_aniso_label
_atom_site_aniso_U_11
_atom_site_aniso_U_22
_atom_site_aniso_U_33
_atom_site_aniso_U_23
_atom_site_aniso_U_13
_atom_site_aniso_U_12
Mg1 0.01788(18) 0.02178(19) 0.01984(19) -0.00111(15) 0.00126(14) -0.00208(14)
Fe1 0.01923(10) 0.02605(11) 0.02720(11) 0.00065(8) 0.00046(7) -0.00121(8)
N1 0.0201(5) 0.0227(5) 0.0207(5) -0.0014(4) 0.0019(4) -0.0017(4)
N2 0.0220(5) 0.0245(5) 0.0236(5) -0.0033(4) 0.0013(4) -0.0031(4)
O1 0.1226(14) 0.0319(7) 0.0537(8) -0.0081(6) -0.0180(8) -0.0137(7)
O2 0.0445(6) 0.0616(8) 0.0407(6) 0.0083(6) 0.0173(5) 0.0022(5)
O3 0.0278(5) 0.0273(5) 0.0285(5) 0.0065(4) 0.0029(4) -0.0016(4)
C1 0.0490(9) 0.0367(8) 0.0320(7) 0.0025(6) -0.0054(7) -0.0030(7)
C2 0.0245(6) 0.0339(7) 0.0415(8) 0.0011(6) 0.0032(6) 0.0015(5)
C3 0.0472(9) 0.0249(7) 0.0437(8) -0.0005(6) 0.0095(7) -0.0014(6)
C4 0.0287(7) 0.0312(7) 0.0377(8) 0.0031(6) 0.0028(6) -0.0076(5)
C5 0.0393(8) 0.0354(8) 0.0307(7) 0.0038(6) 0.0027(6) -0.0081(6)
C6 0.0316(7) 0.0419(8) 0.0469(9) 0.0170(7) -0.0056(6) -0.0046(6)
C7 0.0365(8) 0.0354(8) 0.0648(11) 0.0171(7) 0.0159(8) 0.0118(6)
C8 0.0206(6) 0.0260(6) 0.0254(6) 0.0019(5) 0.0034(5) 0.0000(5)
C9 0.0177(5) 0.0305(6) 0.0276(6) 0.0006(5) -0.0002(5) -0.0024(5)
C10 0.0233(6) 0.0274(6) 0.0233(6) 0.0019(5) -0.0008(5) -0.0049(5)
C11 0.0240(7) 0.0549(10) 0.0409(8) -0.0134(7) 0.0068(6) 0.0018(6)
C12 0.0251(6) 0.0406(8) 0.0317(7) -0.0063(6) -0.0018(5) -0.0054(6)
C13 0.0192(5) 0.0331(7) 0.0210(6) -0.0020(5) 0.0032(5) 0.0008(5)
C14 0.0274(6) 0.0392(8) 0.0268(7) 0.0033(6) 0.0046(5) 0.0019(5)
C15 0.0476(9) 0.0618(10) 0.0238(7) 0.0061(7) 0.0019(6) -0.0006(8)
C16 0.0624(11) 0.0731(13) 0.0232(7) -0.0082(8) -0.0004(7) -0.0107(10)
C17 0.0474(9) 0.0507(9) 0.0324(8) -0.0164(7) 0.0058(7) -0.0107(7)
C18 0.0269(6) 0.0355(7) 0.0276(7) -0.0065(6) 0.0070(5) -0.0033(5)
C19 0.0450(8) 0.0358(8) 0.0355(8) 0.0099(6) 0.0056(6) 0.0005(6)
C20 0.0566(11) 0.0465(10) 0.0622(11) 0.0285(9) 0.0193(9) 0.0094(8)
C21 0.0419(10) 0.0547(12) 0.124(2) 0.0183(13) 0.0172(12) -0.0063(9)
C22 0.0397(8) 0.0284(7) 0.0314(7) -0.0090(6) 0.0109(6) -0.0045(6)
C23 0.0537(11) 0.0447(10) 0.0944(17) 0.0141(11) -0.0044(11) -0.0168(9)
C24 0.0438(10) 0.0727(13) 0.0531(11) 0.0210(10) 0.0094(8) 0.0127(9)
C25 0.0211(6) 0.0289(6) 0.0303(7) -0.0083(5) -0.0021(5) -0.0039(5)
C26 0.0278(6) 0.0283(7) 0.0370(8) -0.0059(6) -0.0048(6) -0.0051(5)
C27 0.0374(8) 0.0281(7) 0.0531(10) -0.0101(7) -0.0021(7) -0.0019(6)
C28 0.0437(9) 0.0396(9) 0.0545(10) -0.0199(8) 0.0081(7) 0.0013(7)
C29 0.0432(9) 0.0433(9) 0.0422(9) -0.0157(7) 0.0121(7) -0.0015(7)
C30 0.0292(7) 0.0361(7) 0.0318(7) -0.0094(6) 0.0050(5) -0.0036(5)
C31 0.0431(8) 0.0273(7) 0.0385(8) -0.0019(6) -0.0037(6) -0.0078(6)
C32 0.0608(11) 0.0375(9) 0.0570(11) 0.0090(8) -0.0110(9) -0.0063(8)
C33 0.0506(11) 0.0749(14) 0.0514(11) 0.0142(10) 0.0033(8) -0.0176(10)
C34 0.0362(7) 0.0392(8) 0.0292(7) -0.0056(6) 0.0094(6) -0.0030(6)
C35 0.0393(9) 0.0559(11) 0.0702(13) 0.0113(9) -0.0001(9) -0.0122(8)
C36 0.0389(8) 0.0587(10) 0.0394(9) -0.0012(8) 0.0016(7) -0.0027(7)
C37 0.0384(8) 0.0394(8) 0.0540(10) 0.0152(7) 0.0070(7) -0.0104(7)
C38 0.0542(11) 0.0499(11) 0.0849(15) 0.0347(10) 0.0169(10) -0.0027(8)
C39 0.0551(10) 0.0386(8) 0.0357(8) 0.0126(7) 0.0087(7) 0.0110(7)
C40 0.0334(7) 0.0393(8) 0.0437(9) 0.0148(7) -0.0002(6) 0.0024(6)

loop_
_atom_type_symbol
_atom_type_scat_dispersion_real
_atom_type_scat_dispersion_imag
_atom_type_scat_Cromer_Mann_a1
_atom_type_scat_Cromer_Mann_b1
_atom_type_scat_Cromer_Mann_a2
_atom_type_scat_Cromer_Mann_b2
_atom_type_scat_Cromer_Mann_a3
_atom_type_scat_Cromer_Mann_b3
_atom_type_scat_Cromer_Mann_a4
_atom_type_scat_Cromer_Mann_b4
_atom_type_scat_Cromer_Mann_c
_atom_type_scat_source
Mg 0.1719 0.1771 5.4204 2.8275 2.1735 79.2611 1.2269 0.3808 2.3073 7.1937 0.8584 'International Tables Vol C 4.2.6.8 and 6.1.1.4'
Fe -1.1336 3.1974 11.7695 4.7611 7.3573 0.3072 3.5222 15.3535 2.3045 76.8805 1.0369 'International Tables Vol C 4.2.6.8 and 6.1.1.4'
C 0.0181 0.0091 2.3100 20.8439 1.0200 10.2075 1.5886 0.5687 0.8650 51.6512 0.2156 'International Tables Vol C 4.2.6.8 and 6.1.1.4'
N 0.0311 0.0180 12.2126 0.0057 3.1322 9.8933 2.0125 28.9975 1.1663 0.5826 -11.5290 'International Tables Vol C 4.2.6.8 and 6.1.1.4'
O 0.0492 0.0322 3.0485 13.2771 2.2868 5.7011 1.5463 0.3239 0.8670 32.9089 0.2508 'International Tables Vol C 4.2.6.8 and 6.1.1.4'
H 0.0000 0.0000 0.4930 10.5109 0.3229 26.1257 0.1402 3.1424 0.0408 57.7998 0.0030 'International Tables Vol C 4.2.6.8 and 6.1.1.4'

loop_
_geom_angle_atom_site_label_1
_geom_angle_atom_site_label_2
_geom_angle_atom_site_label_3
_geom_angle
_geom_angle_publ_flag
Fe1 Mg1 N1 122.23(3) yes
Fe1 Mg1 N2 125.85(3) yes
N1 Mg1 N2 90.97(4) yes
Fe1 Mg1 O3 108.64(3) yes
N1 Mg1 O3 102.03(4) yes
N2 Mg1 O3 103.43(4) yes
Mg1 Fe1 C1 88.63(6) yes
Mg1 Fe1 C2 91.90(5) yes
C1 Fe1 C2 90.47(7) yes
Mg1 Fe1 C3 92.19(5) yes
C1 Fe1 C3 167.86(7) yes
C2 Fe1 C3 101.61(7) yes
Mg1 Fe1 C4 71.88(4) yes
C1 Fe1 C4 130.10(7) yes
C2 Fe1 C4 134.18(7) yes
C3 Fe1 C4 39.64(6) yes
Mg1 Fe1 C5 96.16(4) yes
C1 Fe1 C5 101.39(7) yes
C2 Fe1 C5 165.79(7) yes
C3 Fe1 C5 66.48(6) yes
C4 Fe1 C5 39.81(6) yes
Mg1 Fe1 C6 134.85(5) yes
C1 Fe1 C6 104.68(7) yes
C2 Fe1 C6 130.01(7) yes
C3 Fe1 C6 66.52(7) yes
C4 Fe1 C6 66.59(6) yes
Mg1 Fe1 C7 132.19(5) yes
C1 Fe1 C7 136.82(8) yes
C2 Fe1 C7 99.92(7) yes
C3 Fe1 C7 40.12(7) yes
C4 Fe1 C7 66.77(6) yes
C5 Fe1 C6 39.34(6) yes
C5 Fe1 C7 66.05(7) yes
C6 Fe1 C7 39.10(7) yes
Mg1 N1 C8 119.34(8) yes
Mg1 N1 C13 122.47(8) yes
C8 N1 C13 118.17(10) yes
Mg1 N2 C10 118.99(9) yes
Mg1 N2 C25 124.70(8) yes
C10 N2 C25 115.91(10) yes
Mg1 O3 C37 128.96(9) yes
Mg1 O3 C40 122.14(8) yes
C37 O3 C40 108.40(11) yes
O1 C1 Fe1 174.59(18) yes
O2 C2 Fe1 175.04(13) yes
Fe1 C3 C4 70.13(8) yes
Fe1 C3 C7 70.43(9) yes
C4 C3 C7 107.76(14) yes
Fe1 C3 H31 125.4 no
C4 C3 H31 125.8 no
C7 C3 H31 126.4 no
Fe1 C4 C3 70.23(8) yes
Fe1 C4 C5 70.47(8) yes
C3 C4 C5 107.72(13) yes
Fe1 C4 H41 129.5 no
C3 C4 H41 126.1 no
C5 C4 H41 125.8 no
Fe1 C5 C4 69.72(8) yes
Fe1 C5 C6 70.87(9) yes
C4 C5 C6 108.42(14) yes
Fe1 C5 H51 125.2 no
C4 C5 H51 125.8 no
C6 C5 H51 125.8 no
Fe1 C6 C5 69.78(8) yes
Fe1 C6 C7 70.08(9) yes
C5 C6 C7 108.10(14) yes
Fe1 C6 H61 125.8 no
C5 C6 H61 125.7 no
C7 C6 H61 126.2 no
Fe1 C7 C3 69.44(8) yes
Fe1 C7 C6 70.82(9) yes
C3 C7 C6 108.00(14) yes
Fe1 C7 H71 124.4 no
C3 C7 H71 124.2 no
C6 C7 H71 127.8 no
N1 C8 C9 124.40(12) yes
N1 C8 C11 121.82(12) yes
C9 C8 C11 113.78(11) yes
C8 C9 C10 129.44(12) yes
C8 C9 H91 115.2 no
C10 C9 H91 115.1 no
C9 C10 N2 124.42(11) yes
C9 C10 C12 115.40(12) yes
N2 C10 C12 120.18(12) yes
C8 C11 H111 110.5 no
C8 C11 H112 113.3 no
H111 C11 H112 108.6 no
C8 C11 H113 110.5 no
H111 C11 H113 104.0 no
H112 C11 H113 109.6 no
C10 C12 H121 111.6 no
C10 C12 H122 112.9 no
H121 C12 H122 107.9 no
C10 C12 H123 110.0 no
H121 C12 H123 106.5 no
H122 C12 H123 107.6 no
N1 C13 C14 119.50(12) yes
N1 C13 C18 120.14(12) yes
C14 C13 C18 120.34(12) yes
C13 C14 C15 118.55(14) yes
C13 C14 C19 122.71(13) yes
C15 C14 C19 118.68(14) yes
C14 C15 C16 121.28(16) yes
C14 C15 H151 119.1 no
C16 C15 H151 119.6 no
C15 C16 C17 120.35(15) yes
C15 C16 H161 119.2 no
C17 C16 H161 120.5 no
C16 C17 C18 120.98(16) yes
C16 C17 H171 120.0 no
C18 C17 H171 119.1 no
C13 C18 C17 118.48(14) yes
C13 C18 C22 121.55(12) yes
C17 C18 C22 119.86(13) yes
C14 C19 C20 113.37(14) yes
C14 C19 C21 110.57(15) yes
C20 C19 C21 108.20(15) yes
C14 C19 H191 108.3 no
C20 C19 H191 107.8 no
C21 C19 H191 108.5 no
C19 C20 H201 108.3 no
C19 C20 H202 111.6 no
H201 C20 H202 107.5 no
C19 C20 H203 110.9 no
H201 C20 H203 110.5 no
H202 C20 H203 108.0 no
C19 C21 H211 107.5 no
C19 C21 H212 109.5 no
H211 C21 H212 108.4 no
C19 C21 H213 111.9 no
H211 C21 H213 110.3 no
H212 C21 H213 109.2 no
C18 C22 C23 113.10(14) yes
C18 C22 C24 111.38(13) yes
C23 C22 C24 107.73(16) yes
C18 C22 H221 108.3 no
C23 C22 H221 108.6 no
C24 C22 H221 107.5 no
C22 C23 H231 111.2 no
C22 C23 H232 111.3 no
H231 C23 H232 108.8 no
C22 C23 H233 108.4 no
H231 C23 H233 108.9 no
H232 C23 H233 108.1 no
C22 C24 H241 110.4 no
C22 C24 H242 108.8 no
H241 C24 H242 106.1 no
C22 C24 H243 111.9 no
H241 C24 H243 109.3 no
H242 C24 H243 110.1 no
N2 C25 C26 118.96(12) yes
N2 C25 C30 120.26(12) yes
C26 C25 C30 120.77(13) yes
C25 C26 C27 118.23(14) yes
C25 C26 C31 122.60(13) yes
C27 C26 C31 119.12(14) yes
C26 C27 C28 121.42(15) yes
C26 C27 H271 117.0 no
C28 C27 H271 121.6 no
C27 C28 C29 119.95(15) yes
C27 C28 H281 119.3 no
C29 C28 H281 120.7 no
C28 C29 C30 121.27(16) yes
C28 C29 H291 119.6 no
C30 C29 H291 119.1 no
C25 C30 C29 118.34(14) yes
C25 C30 C34 122.82(12) yes
C29 C30 C34 118.82(14) yes
C26 C31 C32 113.40(15) yes
C26 C31 C33 111.68(13) yes
C32 C31 C33 108.51(15) yes
C26 C31 H311 109.2 no
C32 C31 H311 107.2 no
C33 C31 H311 106.5 no
C31 C32 H321 108.3 no
C31 C32 H322 109.7 no
H321 C32 H322 109.4 no
C31 C32 H323 110.6 no
H321 C32 H323 109.1 no
H322 C32 H323 109.7 no
C31 C33 H331 110.2 no
C31 C33 H332 109.2 no
H331 C33 H332 109.5 no
C31 C33 H333 110.1 no
H331 C33 H333 107.2 no
H332 C33 H333 110.6 no
C30 C34 C35 111.80(14) yes
C30 C34 C36 113.41(13) yes
C35 C34 C36 108.68(14) yes
C30 C34 H341 107.7 no
C35 C34 H341 107.6 no
C36 C34 H341 107.3 no
C34 C35 H351 109.8 no
C34 C35 H352 105.5 no
H351 C35 H352 109.3 no
C34 C35 H353 109.8 no
H351 C35 H353 112.6 no
H352 C35 H353 109.6 no
C34 C36 H361 111.5 no
C34 C36 H362 109.9 no
H361 C36 H362 108.7 no
C34 C36 H363 109.8 no
H361 C36 H363 108.4 no
H362 C36 H363 108.4 no
O3 C37 C38 105.78(14) yes
O3 C37 H371 108.2 no
C38 C37 H371 110.1 no
O3 C37 H372 109.6 no
C38 C37 H372 113.4 no
H371 C37 H372 109.5 no
C37 C38 C39 106.00(14) yes
C37 C38 H381 109.7 no
C39 C38 H381 110.1 no
C37 C38 H382 107.8 no
C39 C38 H382 112.1 no
H381 C38 H382 111.0 no
C38 C39 C40 102.15(14) yes
C38 C39 H391 112.2 no
C40 C39 H391 110.3 no
C38 C39 H392 112.6 no
C40 C39 H392 111.2 no
H391 C39 H392 108.3 no
C39 C40 O3 105.43(12) yes
C39 C40 H401 112.1 no
O3 C40 H401 108.6 no
C39 C40 H402 112.1 no
O3 C40 H402 108.0 no
H401 C40 H402 110.4 no

loop_
_geom_bond_atom_site_label_1
_geom_bond_atom_site_label_2
_geom_bond_distance
_geom_bond_publ_flag
Mg1 Fe1 2.6326(4) yes
Mg1 N1 2.1024(11) yes
Mg1 N2 2.0971(11) yes
Mg1 O3 2.0706(10) yes
Fe1 C1 1.7224(17) yes
Fe1 C2 1.7233(16) yes
Fe1 C3 2.0824(15) yes
Fe1 C4 2.0811(14) yes
Fe1 C5 2.0910(15) yes
Fe1 C6 2.1052(15) yes
Fe1 C7 2.0956(15) yes
N1 C8 1.3349(16) yes
N1 C13 1.4405(16) yes
N2 C10 1.3370(17) yes
N2 C25 1.4481(17) yes
O1 C1 1.170(2) yes
O2 C2 1.1665(19) yes
O3 C37 1.4615(17) yes
O3 C40 1.4581(17) yes
C3 C4 1.412(2) yes
C3 C7 1.433(2) yes
C3 H31 0.974 no
C4 C5 1.421(2) yes
C4 H41 0.972 no
C5 C6 1.413(2) yes
C5 H51 0.983 no
C6 C7 1.406(3) yes
C6 H61 0.977 no
C7 H71 0.971 no
C8 C9 1.4063(18) yes
C8 C11 1.5147(18) yes
C9 C10 1.4029(19) yes
C9 H91 0.954 no
C10 C12 1.5190(18) yes
C11 H111 0.950 no
C11 H112 0.979 no
C11 H113 0.952 no
C12 H121 0.958 no
C12 H122 0.957 no
C12 H123 0.974 no
C13 C14 1.4093(19) yes
C13 C18 1.4114(19) yes
C14 C15 1.395(2) yes
C14 C19 1.523(2) yes
C15 C16 1.371(3) yes
C15 H151 0.948 no
C16 C17 1.375(3) yes
C16 H161 0.941 no
C17 C18 1.400(2) yes
C17 H171 0.925 no
C18 C22 1.519(2) yes
C19 C20 1.525(2) yes
C19 C21 1.534(3) yes
C19 H191 0.981 no
C20 H201 0.968 no
C20 H202 0.945 no
C20 H203 0.984 no
C21 H211 0.968 no
C21 H212 0.976 no
C21 H213 0.988 no
C22 C23 1.521(2) yes
C22 C24 1.517(2) yes
C22 H221 0.975 no
C23 H231 0.952 no
C23 H232 0.967 no
C23 H233 0.974 no
C24 H241 0.964 no
C24 H242 0.946 no
C24 H243 0.978 no
C25 C26 1.411(2) yes
C25 C30 1.404(2) yes
C26 C27 1.400(2) yes
C26 C31 1.521(2) yes
C27 C28 1.371(3) yes
C27 H271 0.941 no
C28 C29 1.381(3) yes
C28 H281 0.932 no
C29 C30 1.399(2) yes
C29 H291 0.946 no
C30 C34 1.521(2) yes
C31 C32 1.532(2) yes
C31 C33 1.530(2) yes
C31 H311 0.973 no
C32 H321 0.966 no
C32 H322 0.973 no
C32 H323 0.975 no
C33 H331 0.982 no
C33 H332 0.962 no
C33 H333 0.956 no
C34 C35 1.516(2) yes
C34 C36 1.529(2) yes
C34 H341 0.984 no
C35 H351 0.966 no
C35 H352 0.956 no
C35 H353 0.980 no
C36 H361 0.974 no
C36 H362 0.964 no
C36 H363 0.976 no
C37 C38 1.490(2) yes
C37 H371 0.986 no
C37 H372 0.951 no
C38 C39 1.492(3) yes
C38 H381 1.010 no
C38 H382 0.963 no
C39 C40 1.499(2) yes
C39 H391 0.954 no
C39 H392 0.954 no
C40 H401 0.980 no
C40 H402 0.959 no
